data_2236911
loop_
_publ_author_name
'G\"und\"uz, Miyase G\"ozde'
'Butcher, Ray J.'
'\"Ozt\"urk Yildirim, Sema'
'El-Khouly, Ahmed'
'\,Safak, Cihat'
'\,Sim\,sek, Rahime'

_publ_section_title
;
 Ethyl
 4-(5-bromo-1<i>H</i>-indol-3-yl)-2,6,6-trimethyl-5-oxo-1,4,5,6,7,8-hexahydroquinoline-3-carboxylate
;
_journal_coeditor_code HG5269
_journal_issue 12
_journal_name_full 'Acta Crystallographica Section E'
_journal_page_first o3404
_journal_page_last o3405
_journal_paper_doi 10.1107/S1600536812046909
_journal_volume 68
_journal_year 2012
_chemical_formula_iupac 'C23 H25 Br N2 O3'
_chemical_formula_moiety 'C23 H25 Br N2 O3'
_chemical_formula_sum 'C23 H25 Br N2 O3'
_chemical_formula_weight 457.36
_chemical_name_systematic
;
Ethyl 4-(5-bromo-1<i>H</i>-indol-3-yl)-2,6,6-trimethyl-5-oxo-1,4,5,6,7,8-
hexahydroquinoline-3-carboxylate
;
_space_group_IT_number 14
_symmetry_cell_setting monoclinic
_symmetry_space_group_name_Hall '-P 2ybc'
_symmetry_space_group_name_H-M 'P 1 21/c 1'
_atom_sites_solution_hydrogens geom
_atom_sites_solution_primary direct
_atom_sites_solution_secondary difmap
_audit_creation_method SHELXL-97
_cell_angle_alpha 90.00
_cell_angle_beta 105.582(4)
_cell_angle_gamma 90.00
_cell_formula_units_Z 8
_cell_length_a 14.0044(6)
_cell_length_b 16.8802(5)
_cell_length_c 18.8341(7)
_cell_measurement_reflns_used 6306
_cell_measurement_temperature 123(2)
_cell_measurement_theta_max 75.5359
_cell_measurement_theta_min 3.2734
_cell_volume 4288.7(3)
_computing_cell_refinement
;
CrysAlis PRO (Agilent, 2011)
;
_computing_data_collection
;
CrysAlis PRO (Agilent, 2011)
;
_computing_data_reduction
;
CrysAlis PRO (Agilent, 2011)
;
_computing_molecular_graphics 'SHELXTL (Sheldrick, 2008)'
_computing_publication_material 'SHELXTL (Sheldrick, 2008)'
_computing_structure_refinement 'SHELXL97 (Sheldrick, 2008)'
_computing_structure_solution 'SHELXS97 (Sheldrick, 2008)'
_diffrn_ambient_temperature 123(2)
_diffrn_detector_area_resol_mean 10.5081
_diffrn_measured_fraction_theta_full 0.994
_diffrn_measured_fraction_theta_max 0.966
_diffrn_measurement_device_type 'Agilent Xcalibur (Ruby, Gemini)'
_diffrn_measurement_method '\w scans'
_diffrn_radiation_monochromator graphite
_diffrn_radiation_source 'Enhance (Cu) X-ray Source'
_diffrn_radiation_type CuK\a
_diffrn_radiation_wavelength 1.54184
_diffrn_reflns_av_R_equivalents 0.0383
_diffrn_reflns_av_sigmaI/netI 0.0441
_diffrn_reflns_limit_h_max 16
_diffrn_reflns_limit_h_min -17
_diffrn_reflns_limit_k_max 21
_diffrn_reflns_limit_k_min -18
_diffrn_reflns_limit_l_max 22
_diffrn_reflns_limit_l_min -23
_diffrn_reflns_number 17300
_diffrn_reflns_theta_full 67.50
_diffrn_reflns_theta_max 75.72
_diffrn_reflns_theta_min 3.58
_exptl_absorpt_coefficient_mu 2.825
_exptl_absorpt_correction_T_max 0.514
_exptl_absorpt_correction_T_min 0.270
_exptl_absorpt_correction_type analytical
_exptl_absorpt_process_details '[(Clark & Reid, 1995) implemented in <i>CrysAlis RED</i> (Agilent (2011)]'
_exptl_crystal_colour colorless
_exptl_crystal_density_diffrn 1.417
_exptl_crystal_density_method 'not measured'
_exptl_crystal_description irregular
_exptl_crystal_F_000 1888
_exptl_crystal_size_max 0.8252
_exptl_crystal_size_mid 0.6926
_exptl_crystal_size_min 0.4775
_refine_diff_density_max 1.309
_refine_diff_density_min -1.009
_refine_ls_extinction_method none
_refine_ls_goodness_of_fit_ref 1.021
_refine_ls_hydrogen_treatment constr
_refine_ls_matrix_type full
_refine_ls_number_parameters 531
_refine_ls_number_reflns 8621
_refine_ls_number_restraints 0
_refine_ls_restrained_S_all 1.021
_refine_ls_R_factor_all 0.0681
_refine_ls_R_factor_gt 0.0580
_refine_ls_shift/su_max 0.001
_refine_ls_shift/su_mean 0.000
_refine_ls_structure_factor_coef Fsqd
_refine_ls_weighting_details 'calc w=1/[\s^2^(Fo^2^)+(0.0780P)^2^+4.2146P] where P=(Fo^2^+2Fc^2^)/3'
_refine_ls_weighting_scheme calc
_refine_ls_wR_factor_gt 0.1495
_refine_ls_wR_factor_ref 0.1590
_reflns_number_gt 7227
_reflns_number_total 8621
_reflns_threshold_expression I>2sigma(I)
_cod_data_source_file hg5269.cif
_cod_data_source_block I
_cod_original_sg_symbol_H-M 'P 21/c'
_cod_database_code 2236911
_cod_database_fobs_code 2236911

loop_
_symmetry_equiv_pos_as_xyz
'x, y, z'
'-x, y+1/2, -z+1/2'
'-x, -y, -z'
'x, -y-1/2, z-1/2'

loop_
_atom_site_type_symbol
_atom_site_label
_atom_site_fract_x
_atom_site_fract_y
_atom_site_fract_z
_atom_site_U_iso_or_equiv
_atom_site_adp_type
_atom_site_calc_flag
_atom_site_refinement_flags
_atom_site_occupancy
_atom_site_symmetry_multiplicity
Br Br1A 0.13692(3) 0.37770(3) 0.09007(2) 0.05924(14) Uani d . 1 1
O O1A -0.15665(18) 0.27492(13) 0.32627(17) 0.0493(6) Uani d . 1 1
O O2A -0.09319(17) 0.55281(13) 0.41215(13) 0.0420(5) Uani d . 1 1
O O3A 0.05958(19) 0.60408(13) 0.43578(15) 0.0469(5) Uani d . 1 1
N N1A 0.15943(18) 0.38895(14) 0.36909(15) 0.0355(5) Uani d . 1 1
H H1AA 0.2210 0.3836 0.3668 0.043 Uiso calc R 1 1
N N2A -0.22154(19) 0.49209(15) 0.17494(17) 0.0400(6) Uani d . 1 1
H H2AC -0.2782 0.5135 0.1505 0.048 Uiso calc R 1 1
C C1A 0.0954(2) 0.32637(17) 0.34815(18) 0.0365(6) Uani d . 1 1
C C2A 0.1409(2) 0.24903(18) 0.3337(2) 0.0473(8) Uani d . 1 1
H H2AA 0.1666 0.2200 0.3807 0.057 Uiso calc R 1 1
H H2AB 0.1970 0.2595 0.3124 0.057 Uiso calc R 1 1
C C3A 0.0613(3) 0.1980(2) 0.2793(3) 0.0539(9) Uani d . 1 1
H H3AA 0.0440 0.2235 0.2301 0.065 Uiso calc R 1 1
H H3AB 0.0896 0.1452 0.2743 0.065 Uiso calc R 1 1
C C4A -0.0320(2) 0.18776(18) 0.3045(2) 0.0411(7) Uani d . 1 1
C C5A -0.0703(2) 0.26800(17) 0.3243(2) 0.0396(7) Uani d . 1 1
C C6A -0.0030(2) 0.33535(16) 0.34118(18) 0.0359(6) Uani d . 1 1
C C7A -0.0463(2) 0.41683(16) 0.34580(18) 0.0331(6) Uani d . 1 1
H H7AA -0.0962 0.4119 0.3749 0.040 Uiso calc R 1 1
C C8A 0.0331(2) 0.47467(16) 0.38612(17) 0.0335(6) Uani d . 1 1
C C9A 0.1307(2) 0.46069(17) 0.39384(17) 0.0348(6) Uani d . 1 1
C C10A -0.1001(2) 0.44528(16) 0.26938(17) 0.0326(6) Uani d . 1 1
C C11A -0.0690(2) 0.43850(16) 0.20286(17) 0.0331(6) Uani d . 1 1
C C12A 0.0175(2) 0.41221(17) 0.18585(18) 0.0366(6) Uani d . 1 1
H H12A 0.0727 0.3937 0.2234 0.044 Uiso calc R 1 1
C C13A 0.0202(3) 0.41393(19) 0.1136(2) 0.0424(7) Uani d . 1 1
C C14A -0.0594(3) 0.4412(2) 0.0561(2) 0.0476(8) Uani d . 1 1
H H14A -0.0549 0.4403 0.0067 0.057 Uiso calc R 1 1
C C15A -0.1440(3) 0.4691(2) 0.0719(2) 0.0461(7) Uani d . 1 1
H H15A -0.1980 0.4889 0.0340 0.055 Uiso calc R 1 1
C C16A -0.1481(2) 0.46742(17) 0.14475(19) 0.0379(6) Uani d . 1 1
C C17A -0.1929(2) 0.47820(16) 0.24887(19) 0.0358(6) Uani d . 1 1
H H17A -0.2320 0.4898 0.2818 0.043 Uiso calc R 1 1
C C18A -0.0062(2) 0.54629(17) 0.41275(17) 0.0360(6) Uani d . 1 1
C C19A 0.0234(3) 0.6765(2) 0.4605(2) 0.0510(8) Uani d . 1 1
H H19A -0.0025 0.6659 0.5036 0.061 Uiso calc R 1 1
H H19B -0.0306 0.6994 0.4207 0.061 Uiso calc R 1 1
C C20A 0.1085(4) 0.7317(2) 0.4809(3) 0.0671(12) Uani d . 1 1
H H20A 0.0874 0.7816 0.4985 0.101 Uiso calc R 1 1
H H20B 0.1330 0.7420 0.4376 0.101 Uiso calc R 1 1
H H20C 0.1616 0.7080 0.5200 0.101 Uiso calc R 1 1
C C21A 0.2166(2) 0.5128(2) 0.4294(2) 0.0444(7) Uani d . 1 1
H H21A 0.2141 0.5260 0.4796 0.067 Uiso calc R 1 1
H H21B 0.2133 0.5616 0.4007 0.067 Uiso calc R 1 1
H H21C 0.2787 0.4849 0.4314 0.067 Uiso calc R 1 1
C C22A -0.0118(3) 0.1373(2) 0.3741(3) 0.0598(10) Uani d . 1 1
H H22A 0.0372 0.1639 0.4140 0.090 Uiso calc R 1 1
H H22B 0.0139 0.0855 0.3645 0.090 Uiso calc R 1 1
H H22C -0.0735 0.1301 0.3885 0.090 Uiso calc R 1 1
C C23A -0.1124(3) 0.1468(3) 0.2437(3) 0.0639(11) Uani d . 1 1
H H23A -0.0875 0.0956 0.2317 0.096 Uiso calc R 1 1
H H23B -0.1294 0.1803 0.1996 0.096 Uiso calc R 1 1
H H23C -0.1716 0.1383 0.2611 0.096 Uiso calc R 1 1
Br Br1B 0.63774(4) 0.23757(4) 0.06648(3) 0.07158(17) Uani d . 1 1
O O1B 0.34556(15) 0.34914(12) 0.34170(13) 0.0369(4) Uani d . 1 1
O O2B 0.40595(16) 0.06588(13) 0.38178(14) 0.0421(5) Uani d . 1 1
O O3B 0.55806(17) 0.01606(12) 0.39880(14) 0.0423(5) Uani d . 1 1
N N1B 0.65221(18) 0.23898(14) 0.34324(16) 0.0354(5) Uani d . 1 1
H H1BA 0.7118 0.2459 0.3371 0.042 Uiso calc R 1 1
N N2B 0.2680(2) 0.14747(15) 0.14840(16) 0.0416(6) Uani d . 1 1
H H2BC 0.2096 0.1298 0.1233 0.050 Uiso calc R 1 1
C C1B 0.5887(2) 0.30229(16) 0.33371(16) 0.0314(5) Uani d . 1 1
C C2B 0.6358(2) 0.38185(17) 0.3312(2) 0.0415(7) Uani d . 1 1
H H2BA 0.6851 0.3781 0.3023 0.050 Uiso calc R 1 1
H H2BB 0.6708 0.3988 0.3818 0.050 Uiso calc R 1 1
C C3B 0.5566(3) 0.44283(18) 0.2960(2) 0.0419(7) Uani d . 1 1
H H3BA 0.5316 0.4313 0.2427 0.050 Uiso calc R 1 1
H H3BB 0.5871 0.4962 0.3013 0.050 Uiso calc R 1 1
C C4B 0.4689(2) 0.44316(16) 0.33058(17) 0.0351(6) Uani d . 1 1
C C5B 0.4289(2) 0.35879(16) 0.33301(15) 0.0298(5) Uani d . 1 1
C C6B 0.4914(2) 0.29147(15) 0.32859(15) 0.0291(5) Uani d . 1 1
C C7B 0.44794(19) 0.20870(15) 0.32303(15) 0.0280(5) Uani d . 1 1
H H7BA 0.3990 0.2077 0.3531 0.034 Uiso calc R 1 1
C C8B 0.5283(2) 0.14830(16) 0.35610(16) 0.0304(5) Uani d . 1 1
C C9B 0.6255(2) 0.16410(16) 0.36236(17) 0.0327(6) Uani d . 1 1
C C10B 0.3929(2) 0.18810(15) 0.24485(16) 0.0298(5) Uani d . 1 1
C C11B 0.4259(2) 0.19214(15) 0.17849(16) 0.0321(6) Uani d . 1 1
C C12B 0.5150(2) 0.21294(17) 0.16260(18) 0.0377(6) Uani d . 1 1
H H12B 0.5711 0.2292 0.2005 0.045 Uiso calc R 1 1
C C13B 0.5185(3) 0.2090(2) 0.09021(19) 0.0448(7) Uani d . 1 1
C C14B 0.4370(3) 0.1861(2) 0.03215(19) 0.0516(9) Uani d . 1 1
H H14B 0.4424 0.1855 -0.0170 0.062 Uiso calc R 1 1
C C15B 0.3497(3) 0.16487(18) 0.04660(18) 0.0475(8) Uani d . 1 1
H H15B 0.2941 0.1493 0.0079 0.057 Uiso calc R 1 1
C C16B 0.3447(2) 0.16667(16) 0.11969(18) 0.0394(7) Uani d . 1 1
C C17B 0.2974(2) 0.16038(16) 0.22313(19) 0.0376(6) Uani d . 1 1
H H17B 0.2570 0.1513 0.2555 0.045 Uiso calc R 1 1
C C18B 0.4912(2) 0.07421(16) 0.37957(16) 0.0321(6) Uani d . 1 1
C C19B 0.5237(3) -0.05911(17) 0.42088(19) 0.0424(7) Uani d . 1 1
H H19C 0.4734 -0.0832 0.3792 0.051 Uiso calc R 1 1
H H19D 0.4938 -0.0512 0.4624 0.051 Uiso calc R 1 1
C C20B 0.6131(3) -0.1108(2) 0.4437(3) 0.0647(12) Uani d . 1 1
H H20D 0.5960 -0.1597 0.4655 0.097 Uiso calc R 1 1
H H20E 0.6655 -0.0829 0.4801 0.097 Uiso calc R 1 1
H H20F 0.6364 -0.1238 0.4005 0.097 Uiso calc R 1 1
C C21B 0.7139(2) 0.11148(19) 0.3907(2) 0.0474(8) Uani d . 1 1
H H21D 0.6951 0.0563 0.3777 0.071 Uiso calc R 1 1
H H21E 0.7375 0.1165 0.4444 0.071 Uiso calc R 1 1
H H21F 0.7667 0.1272 0.3684 0.071 Uiso calc R 1 1
C C22B 0.5021(3) 0.47315(19) 0.4104(2) 0.0448(7) Uani d . 1 1
H H22D 0.5232 0.5285 0.4108 0.067 Uiso calc R 1 1
H H22E 0.5576 0.4409 0.4385 0.067 Uiso calc R 1 1
H H22F 0.4467 0.4692 0.4328 0.067 Uiso calc R 1 1
C C23B 0.3868(3) 0.49594(19) 0.2847(2) 0.0476(8) Uani d . 1 1
H H23G 0.4127 0.5496 0.2825 0.071 Uiso calc R 1 1
H H23D 0.3317 0.4978 0.3075 0.071 Uiso calc R 1 1
H H23E 0.3635 0.4744 0.2348 0.071 Uiso calc R 1 1

loop_
_atom_site_aniso_label
_atom_site_aniso_U_11
_atom_site_aniso_U_22
_atom_site_aniso_U_33
_atom_site_aniso_U_12
_atom_site_aniso_U_13
_atom_site_aniso_U_23
Br1A 0.0535(2) 0.0716(3) 0.0595(2) 0.01058(19) 0.02695(19) 0.00035(19)
O1A 0.0372(12) 0.0293(10) 0.0884(19) 0.0001(9) 0.0288(12) 0.0013(11)
O2A 0.0417(12) 0.0342(11) 0.0516(13) 0.0121(9) 0.0150(10) 0.0003(9)
O3A 0.0480(13) 0.0313(11) 0.0597(14) 0.0078(9) 0.0117(11) -0.0068(10)
N1A 0.0272(11) 0.0303(12) 0.0479(14) 0.0071(9) 0.0080(10) 0.0030(10)
N2A 0.0297(12) 0.0289(11) 0.0574(16) 0.0030(9) 0.0051(11) 0.0022(11)
C1A 0.0356(15) 0.0258(13) 0.0509(17) 0.0055(11) 0.0165(13) 0.0037(12)
C2A 0.0373(16) 0.0276(14) 0.081(3) 0.0062(12) 0.0234(16) 0.0005(15)
C3A 0.050(2) 0.0388(17) 0.078(3) 0.0002(15) 0.0267(19) -0.0095(17)
C4A 0.0418(16) 0.0277(14) 0.0564(19) 0.0020(12) 0.0178(14) -0.0016(13)
C5A 0.0382(15) 0.0262(13) 0.0571(19) 0.0022(11) 0.0176(14) 0.0046(13)
C6A 0.0355(15) 0.0229(12) 0.0516(17) 0.0065(11) 0.0156(13) 0.0039(12)
C7A 0.0301(13) 0.0219(12) 0.0488(16) 0.0040(10) 0.0130(12) 0.0033(11)
C8A 0.0350(14) 0.0259(12) 0.0399(15) 0.0045(11) 0.0103(12) 0.0022(11)
C9A 0.0358(14) 0.0267(13) 0.0396(15) 0.0051(11) 0.0062(12) 0.0027(11)
C10A 0.0276(13) 0.0224(12) 0.0471(16) 0.0001(10) 0.0087(11) 0.0015(11)
C11A 0.0314(13) 0.0221(12) 0.0429(15) -0.0021(10) 0.0052(11) -0.0011(11)
C12A 0.0335(14) 0.0285(13) 0.0470(16) -0.0004(11) 0.0092(12) -0.0008(12)
C13A 0.0420(16) 0.0352(15) 0.0526(18) 0.0009(13) 0.0172(14) -0.0037(13)
C14A 0.056(2) 0.0425(17) 0.0423(17) 0.0034(15) 0.0088(15) -0.0020(14)
C15A 0.0499(19) 0.0361(15) 0.0445(17) 0.0011(14) -0.0005(14) -0.0015(13)
C16A 0.0347(15) 0.0252(13) 0.0494(17) -0.0020(11) 0.0040(12) -0.0022(12)
C17A 0.0302(13) 0.0223(12) 0.0560(18) 0.0012(10) 0.0132(12) 0.0021(12)
C18A 0.0402(16) 0.0285(13) 0.0375(14) 0.0084(11) 0.0076(12) 0.0032(11)
C19A 0.059(2) 0.0340(16) 0.059(2) 0.0102(15) 0.0152(17) -0.0085(15)
C20A 0.069(3) 0.0410(19) 0.083(3) 0.0050(18) 0.007(2) -0.018(2)
C21A 0.0352(15) 0.0387(16) 0.0541(19) 0.0032(13) 0.0027(13) -0.0076(14)
C22A 0.063(2) 0.0441(19) 0.077(3) 0.0123(17) 0.027(2) 0.0091(19)
C23A 0.058(2) 0.057(2) 0.076(3) -0.0062(19) 0.017(2) -0.016(2)
Br1B 0.0723(3) 0.0922(4) 0.0617(3) 0.0128(2) 0.0379(2) 0.0172(2)
O1B 0.0324(10) 0.0288(9) 0.0510(12) -0.0011(8) 0.0135(9) -0.0036(9)
O2B 0.0337(11) 0.0357(11) 0.0547(13) -0.0089(9) 0.0079(9) 0.0096(10)
O3B 0.0449(12) 0.0246(10) 0.0602(14) -0.0025(9) 0.0186(10) 0.0083(9)
N1B 0.0276(11) 0.0269(11) 0.0525(15) -0.0039(9) 0.0120(10) 0.0034(10)
N2B 0.0397(14) 0.0270(11) 0.0487(15) -0.0048(10) -0.0046(11) -0.0049(11)
C1B 0.0325(13) 0.0238(12) 0.0385(14) -0.0049(10) 0.0105(11) -0.0016(11)
C2B 0.0378(15) 0.0251(13) 0.065(2) -0.0073(12) 0.0198(15) -0.0005(13)
C3B 0.0513(18) 0.0253(13) 0.0535(18) -0.0050(12) 0.0219(15) 0.0047(13)
C4B 0.0403(15) 0.0230(12) 0.0430(16) -0.0018(11) 0.0130(13) 0.0011(11)
C5B 0.0327(13) 0.0244(12) 0.0309(13) -0.0025(10) 0.0060(10) -0.0011(10)
C6B 0.0324(13) 0.0227(12) 0.0315(13) -0.0064(10) 0.0074(10) -0.0018(10)
C7B 0.0264(12) 0.0216(11) 0.0357(13) -0.0045(10) 0.0080(10) -0.0014(10)
C8B 0.0314(13) 0.0233(12) 0.0355(13) -0.0044(10) 0.0071(11) 0.0007(10)
C9B 0.0317(14) 0.0232(12) 0.0411(15) -0.0022(10) 0.0061(11) 0.0007(11)
C10B 0.0282(13) 0.0197(11) 0.0388(14) -0.0009(9) 0.0045(11) -0.0022(10)
C11B 0.0388(15) 0.0199(11) 0.0343(14) 0.0031(10) 0.0041(11) -0.0008(10)
C12B 0.0418(16) 0.0310(14) 0.0396(15) 0.0049(12) 0.0099(12) 0.0031(12)
C13B 0.057(2) 0.0372(16) 0.0438(17) 0.0116(14) 0.0189(15) 0.0057(13)
C14B 0.084(3) 0.0338(15) 0.0340(16) 0.0142(17) 0.0113(16) 0.0003(13)
C15B 0.071(2) 0.0264(14) 0.0344(15) 0.0070(14) -0.0033(15) -0.0045(12)
C16B 0.0461(17) 0.0216(12) 0.0434(16) 0.0048(11) -0.0003(13) -0.0036(11)
C17B 0.0347(15) 0.0248(12) 0.0495(17) -0.0036(11) 0.0045(12) -0.0049(12)
C18B 0.0346(14) 0.0257(12) 0.0337(13) -0.0052(11) 0.0051(11) 0.0019(10)
C19B 0.0531(19) 0.0238(13) 0.0491(18) -0.0075(12) 0.0116(15) 0.0051(12)
C20B 0.055(2) 0.0290(16) 0.104(4) -0.0019(15) 0.011(2) 0.0128(19)
C21B 0.0295(15) 0.0347(15) 0.071(2) -0.0013(12) 0.0016(14) 0.0097(15)
C22B 0.0519(19) 0.0329(15) 0.0503(18) -0.0120(13) 0.0150(15) -0.0102(13)
C23B 0.0540(19) 0.0320(15) 0.057(2) 0.0067(14) 0.0151(16) 0.0089(14)

loop_
_atom_type_symbol
_atom_type_description
_atom_type_scat_dispersion_real
_atom_type_scat_dispersion_imag
_atom_type_scat_source
C C 0.0181 0.0091 'International Tables Vol C Tables 4.2.6.8 and 6.1.1.4'
H H 0.0000 0.0000 'International Tables Vol C Tables 4.2.6.8 and 6.1.1.4'
N N 0.0311 0.0180 'International Tables Vol C Tables 4.2.6.8 and 6.1.1.4'
O O 0.0492 0.0322 'International Tables Vol C Tables 4.2.6.8 and 6.1.1.4'
Br Br -0.6763 1.2805 'International Tables Vol C Tables 4.2.6.8 and 6.1.1.4'

loop_
_geom_angle_atom_site_label_1
_geom_angle_atom_site_label_2
_geom_angle_atom_site_label_3
_geom_angle
C18A O3A C19A 116.9(3)
C1A N1A C9A 122.6(3)
C1A N1A H1AA 118.7
C9A N1A H1AA 118.7
C17A N2A C16A 109.0(3)
C17A N2A H2AC 125.5
C16A N2A H2AC 125.5
C6A C1A N1A 120.6(3)
C6A C1A C2A 123.1(3)
N1A C1A C2A 116.2(3)
C1A C2A C3A 109.6(3)
C1A C2A H2AA 109.8
C3A C2A H2AA 109.8
C1A C2A H2AB 109.8
C3A C2A H2AB 109.8
H2AA C2A H2AB 108.2
C4A C3A C2A 112.4(3)
C4A C3A H3AA 109.1
C2A C3A H3AA 109.1
C4A C3A H3AB 109.1
C2A C3A H3AB 109.1
H3AA C3A H3AB 107.9
C3A C4A C22A 110.9(3)
C3A C4A C23A 109.8(3)
C22A C4A C23A 108.6(3)
C3A C4A C5A 111.2(3)
C22A C4A C5A 106.2(3)
C23A C4A C5A 110.1(3)
O1A C5A C6A 120.3(3)
O1A C5A C4A 120.2(3)
C6A C5A C4A 119.5(3)
C1A C6A C5A 121.0(3)
C1A C6A C7A 120.5(3)
C5A C6A C7A 118.4(3)
C10A C7A C6A 109.8(3)
C10A C7A C8A 112.4(2)
C6A C7A C8A 111.1(2)
C10A C7A H7AA 107.8
C6A C7A H7AA 107.8
C8A C7A H7AA 107.8
C9A C8A C18A 124.4(3)
C9A C8A C7A 121.5(3)
C18A C8A C7A 114.0(2)
C8A C9A N1A 119.2(3)
C8A C9A C21A 127.7(3)
N1A C9A C21A 113.0(3)
C17A C10A C11A 105.9(3)
C17A C10A C7A 126.1(3)
C11A C10A C7A 127.9(3)
C12A C11A C16A 118.4(3)
C12A C11A C10A 134.9(3)
C16A C11A C10A 106.8(3)
C13A C12A C11A 118.3(3)
C13A C12A H12A 120.8
C11A C12A H12A 120.8
C12A C13A C14A 123.0(3)
C12A C13A Br1A 118.5(3)
C14A C13A Br1A 118.5(3)
C15A C14A C13A 119.6(3)
C15A C14A H14A 120.2
C13A C14A H14A 120.2
C14A C15A C16A 118.1(3)
C14A C15A H15A 120.9
C16A C15A H15A 120.9
N2A C16A C15A 129.8(3)
N2A C16A C11A 107.6(3)
C15A C16A C11A 122.6(3)
N2A C17A C10A 110.7(3)
N2A C17A H17A 124.6
C10A C17A H17A 124.6
O2A C18A O3A 122.6(3)
O2A C18A C8A 122.4(3)
O3A C18A C8A 115.0(3)
O3A C19A C20A 106.7(3)
O3A C19A H19A 110.4
C20A C19A H19A 110.4
O3A C19A H19B 110.4
C20A C19A H19B 110.4
H19A C19A H19B 108.6
C19A C20A H20A 109.5
C19A C20A H20B 109.5
H20A C20A H20B 109.5
C19A C20A H20C 109.5
H20A C20A H20C 109.5
H20B C20A H20C 109.5
C9A C21A H21A 109.5
C9A C21A H21B 109.5
H21A C21A H21B 109.5
C9A C21A H21C 109.5
H21A C21A H21C 109.5
H21B C21A H21C 109.5
C4A C22A H22A 109.5
C4A C22A H22B 109.5
H22A C22A H22B 109.5
C4A C22A H22C 109.5
H22A C22A H22C 109.5
H22B C22A H22C 109.5
C4A C23A H23A 109.5
C4A C23A H23B 109.5
H23A C23A H23B 109.5
C4A C23A H23C 109.5
H23A C23A H23C 109.5
H23B C23A H23C 109.5
C18B O3B C19B 117.1(2)
C1B N1B C9B 122.1(2)
C1B N1B H1BA 118.9
C9B N1B H1BA 118.9
C16B N2B C17B 108.5(3)
C16B N2B H2BC 125.8
C17B N2B H2BC 125.8
C6B C1B N1B 120.6(2)
C6B C1B C2B 124.1(3)
N1B C1B C2B 115.2(2)
C1B C2B C3B 110.0(3)
C1B C2B H2BA 109.7
C3B C2B H2BA 109.7
C1B C2B H2BB 109.7
C3B C2B H2BB 109.7
H2BA C2B H2BB 108.2
C2B C3B C4B 112.8(3)
C2B C3B H3BA 109.0
C4B C3B H3BA 109.0
C2B C3B H3BB 109.0
C4B C3B H3BB 109.0
H3BA C3B H3BB 107.8
C23B C4B C22B 110.2(3)
C23B C4B C5B 109.4(3)
C22B C4B C5B 107.1(2)
C23B C4B C3B 109.2(3)
C22B C4B C3B 110.5(3)
C5B C4B C3B 110.4(2)
O1B C5B C6B 120.8(2)
O1B C5B C4B 119.6(2)
C6B C5B C4B 119.6(2)
C1B C6B C5B 120.1(2)
C1B C6B C7B 120.5(2)
C5B C6B C7B 119.3(2)
C10B C7B C6B 111.7(2)
C10B C7B C8B 111.9(2)
C6B C7B C8B 110.5(2)
C10B C7B H7BA 107.5
C6B C7B H7BA 107.5
C8B C7B H7BA 107.5
C9B C8B C18B 124.6(3)
C9B C8B C7B 121.1(2)
C18B C8B C7B 114.3(2)
C8B C9B N1B 119.2(3)
C8B C9B C21B 128.7(3)
N1B C9B C21B 112.1(2)
C17B C10B C11B 105.7(3)
C17B C10B C7B 124.9(3)
C11B C10B C7B 129.4(2)
C12B C11B C16B 118.7(3)
C12B C11B C10B 134.8(3)
C16B C11B C10B 106.5(3)
C13B C12B C11B 118.0(3)
C13B C12B H12B 121.0
C11B C12B H12B 121.0
C12B C13B C14B 123.0(3)
C12B C13B Br1B 119.1(3)
C14B C13B Br1B 117.9(3)
C15B C14B C13B 119.9(3)
C15B C14B H14B 120.0
C13B C14B H14B 120.0
C14B C15B C16B 118.3(3)
C14B C15B H15B 120.9
C16B C15B H15B 120.9
N2B C16B C15B 129.7(3)
N2B C16B C11B 108.2(3)
C15B C16B C11B 122.1(3)
C10B C17B N2B 111.1(3)
C10B C17B H17B 124.4
N2B C17B H17B 124.4
O2B C18B O3B 121.9(3)
O2B C18B C8B 122.7(3)
O3B C18B C8B 115.3(2)
O3B C19B C20B 106.0(3)
O3B C19B H19C 110.5
C20B C19B H19C 110.5
O3B C19B H19D 110.5
C20B C19B H19D 110.5
H19C C19B H19D 108.7
C19B C20B H20D 109.5
C19B C20B H20E 109.5
H20D C20B H20E 109.5
C19B C20B H20F 109.5
H20D C20B H20F 109.5
H20E C20B H20F 109.5
C9B C21B H21D 109.5
C9B C21B H21E 109.5
H21D C21B H21E 109.5
C9B C21B H21F 109.5
H21D C21B H21F 109.5
H21E C21B H21F 109.5
C4B C22B H22D 109.5
C4B C22B H22E 109.5
H22D C22B H22E 109.5
C4B C22B H22F 109.5
H22D C22B H22F 109.5
H22E C22B H22F 109.5
C4B C23B H23G 109.5
C4B C23B H23D 109.5
H23G C23B H23D 109.5
C4B C23B H23E 109.5
H23G C23B H23E 109.5
H23D C23B H23E 109.5

loop_
_geom_bond_atom_site_label_1
_geom_bond_atom_site_label_2
_geom_bond_distance
Br1A C13A 1.906(3)
O1A C5A 1.225(4)
O2A C18A 1.220(4)
O3A C18A 1.332(4)
O3A C19A 1.447(4)
N1A C1A 1.374(4)
N1A C9A 1.395(4)
N1A H1AA 0.8800
N2A C17A 1.362(5)
N2A C16A 1.367(4)
N2A H2AC 0.8800
C1A C6A 1.356(4)
C1A C2A 1.509(4)
C2A C3A 1.556(5)
C2A H2AA 0.9900
C2A H2AB 0.9900
C3A C4A 1.515(5)
C3A H3AA 0.9900
C3A H3AB 0.9900
C4A C22A 1.524(5)
C4A C23A 1.538(5)
C4A C5A 1.539(4)
C5A C6A 1.457(4)
C6A C7A 1.516(4)
C7A C10A 1.512(4)
C7A C8A 1.521(4)
C7A H7AA 1.0000
C8A C9A 1.356(4)
C8A C18A 1.472(4)
C9A C21A 1.495(4)
C10A C17A 1.371(4)
C10A C11A 1.437(4)
C11A C12A 1.405(4)
C11A C16A 1.419(4)
C12A C13A 1.371(5)
C12A H12A 0.9500
C13A C14A 1.406(5)
C14A C15A 1.380(5)
C14A H14A 0.9500
C15A C16A 1.389(5)
C15A H15A 0.9500
C17A H17A 0.9500
C19A C20A 1.480(6)
C19A H19A 0.9900
C19A H19B 0.9900
C20A H20A 0.9800
C20A H20B 0.9800
C20A H20C 0.9800
C21A H21A 0.9800
C21A H21B 0.9800
C21A H21C 0.9800
C22A H22A 0.9800
C22A H22B 0.9800
C22A H22C 0.9800
C23A H23A 0.9800
C23A H23B 0.9800
C23A H23C 0.9800
Br1B C13B 1.903(4)
O1B C5B 1.232(4)
O2B C18B 1.214(4)
O3B C18B 1.338(4)
O3B C19B 1.457(3)
N1B C1B 1.371(4)
N1B C9B 1.393(4)
N1B H1BA 0.8800
N2B C16B 1.365(5)
N2B C17B 1.374(4)
N2B H2BC 0.8800
C1B C6B 1.353(4)
C1B C2B 1.503(4)
C2B C3B 1.528(5)
C2B H2BA 0.9900
C2B H2BB 0.9900
C3B C4B 1.536(4)
C3B H3BA 0.9900
C3B H3BB 0.9900
C4B C23B 1.526(4)
C4B C22B 1.535(5)
C4B C5B 1.536(4)
C5B C6B 1.450(4)
C6B C7B 1.516(3)
C7B C10B 1.508(4)
C7B C8B 1.523(4)
C7B H7BA 1.0000
C8B C9B 1.360(4)
C8B C18B 1.468(4)
C9B C21B 1.500(4)
C10B C17B 1.371(4)
C10B C11B 1.446(4)
C11B C12B 1.403(4)
C11B C16B 1.424(4)
C12B C13B 1.379(5)
C12B H12B 0.9500
C13B C14B 1.406(6)
C14B C15B 1.369(6)
C14B H14B 0.9500
C15B C16B 1.397(5)
C15B H15B 0.9500
C17B H17B 0.9500
C19B C20B 1.491(5)
C19B H19C 0.9900
C19B H19D 0.9900
C20B H20D 0.9800
C20B H20E 0.9800
C20B H20F 0.9800
C21B H21D 0.9800
C21B H21E 0.9800
C21B H21F 0.9800
C22B H22D 0.9800
C22B H22E 0.9800
C22B H22F 0.9800
C23B H23G 0.9800
C23B H23D 0.9800
C23B H23E 0.9800

loop_
_geom_hbond_atom_site_label_D
_geom_hbond_atom_site_label_H
_geom_hbond_atom_site_label_A
_geom_hbond_site_symmetry_A
_geom_hbond_distance_DH
_geom_hbond_distance_HA
_geom_hbond_distance_DA
_geom_hbond_angle_DHA
_geom_hbond_publ_flag
C2A H2AB O1B . 0.99 2.51 3.296(4) 136.1 y
C21B H21D O3B . 0.98 2.17 2.749(4) 116.3 ?
N1A H1AA O1B . 0.88 2.01 2.870(3) 164.7 y
N2A H2AC O2B 2 0.88 1.94 2.807(3) 167.4 y
N1B H1BA O1A 1_655 0.88 1.97 2.845(3) 173.0 y
N2B H2BC O2A 2_545 0.88 2.05 2.889(3) 158.8 y

loop_
_geom_torsion_atom_site_label_1
_geom_torsion_atom_site_label_2
_geom_torsion_atom_site_label_3
_geom_torsion_atom_site_label_4
_geom_torsion
C9A N1A C1A C6A 9.0(5)
C9A N1A C1A C2A -171.1(3)
C6A C1A C2A C3A 25.3(5)
N1A C1A C2A C3A -154.6(3)
C1A C2A C3A C4A -52.8(4)
C2A C3A C4A C22A -67.6(4)
C2A C3A C4A C23A 172.4(3)
C2A C3A C4A C5A 50.3(4)
C3A C4A C5A O1A 160.1(4)
C22A C4A C5A O1A -79.2(4)
C23A C4A C5A O1A 38.2(5)
C3A C4A C5A C6A -20.3(5)
C22A C4A C5A C6A 100.4(4)
C23A C4A C5A C6A -142.3(3)
N1A C1A C6A C5A -175.4(3)
C2A C1A C6A C5A 4.7(5)
N1A C1A C6A C7A 8.6(5)
C2A C1A C6A C7A -171.3(3)
O1A C5A C6A C1A 171.8(3)
C4A C5A C6A C1A -7.8(5)
O1A C5A C6A C7A -12.2(5)
C4A C5A C6A C7A 168.2(3)
C1A C6A C7A C10A 103.4(3)
C5A C6A C7A C10A -72.6(4)
C1A C6A C7A C8A -21.5(4)
C5A C6A C7A C8A 162.4(3)
C10A C7A C8A C9A -103.7(3)
C6A C7A C8A C9A 19.7(4)
C10A C7A C8A C18A 74.4(3)
C6A C7A C8A C18A -162.2(3)
C18A C8A C9A N1A 177.3(3)
C7A C8A C9A N1A -4.9(4)
C18A C8A C9A C21A -0.2(5)
C7A C8A C9A C21A 177.7(3)
C1A N1A C9A C8A -10.9(5)
C1A N1A C9A C21A 166.9(3)
C6A C7A C10A C17A 132.8(3)
C8A C7A C10A C17A -102.9(3)
C6A C7A C10A C11A -42.2(4)
C8A C7A C10A C11A 82.1(3)
C17A C10A C11A C12A 178.0(3)
C7A C10A C11A C12A -6.2(5)
C17A C10A C11A C16A -1.0(3)
C7A C10A C11A C16A 174.8(3)
C16A C11A C12A C13A -1.6(4)
C10A C11A C12A C13A 179.5(3)
C11A C12A C13A C14A 0.3(5)
C11A C12A C13A Br1A -179.6(2)
C12A C13A C14A C15A 1.3(5)
Br1A C13A C14A C15A -178.8(3)
C13A C14A C15A C16A -1.5(5)
C17A N2A C16A C15A 179.6(3)
C17A N2A C16A C11A -1.4(3)
C14A C15A C16A N2A 179.1(3)
C14A C15A C16A C11A 0.2(5)
C12A C11A C16A N2A -177.7(2)
C10A C11A C16A N2A 1.5(3)
C12A C11A C16A C15A 1.4(4)
C10A C11A C16A C15A -179.4(3)
C16A N2A C17A C10A 0.8(3)
C11A C10A C17A N2A 0.1(3)
C7A C10A C17A N2A -175.8(3)
C19A O3A C18A O2A -0.1(5)
C19A O3A C18A C8A 178.3(3)
C9A C8A C18A O2A -171.6(3)
C7A C8A C18A O2A 10.4(4)
C9A C8A C18A O3A 10.0(4)
C7A C8A C18A O3A -168.1(3)
C18A O3A C19A C20A -178.3(3)
C9B N1B C1B C6B -12.8(5)
C9B N1B C1B C2B 166.0(3)
C6B C1B C2B C3B -19.8(4)
N1B C1B C2B C3B 161.5(3)
C1B C2B C3B C4B 50.6(4)
C2B C3B C4B C23B -171.3(3)
C2B C3B C4B C22B 67.4(3)
C2B C3B C4B C5B -50.9(4)
C23B C4B C5B O1B -42.1(4)
C22B C4B C5B O1B 77.3(3)
C3B C4B C5B O1B -162.4(3)
C23B C4B C5B C6B 140.8(3)
C22B C4B C5B C6B -99.8(3)
C3B C4B C5B C6B 20.6(4)
N1B C1B C6B C5B 167.9(3)
C2B C1B C6B C5B -10.7(5)
N1B C1B C6B C7B -8.2(4)
C2B C1B C6B C7B 173.1(3)
O1B C5B C6B C1B -166.9(3)
C4B C5B C6B C1B 10.1(4)
O1B C5B C6B C7B 9.3(4)
C4B C5B C6B C7B -173.7(2)
C1B C6B C7B C10B -101.1(3)
C5B C6B C7B C10B 82.7(3)
C1B C6B C7B C8B 24.2(4)
C5B C6B C7B C8B -152.0(2)
C10B C7B C8B C9B 102.7(3)
C6B C7B C8B C9B -22.5(4)
C10B C7B C8B C18B -77.3(3)
C6B C7B C8B C18B 157.5(2)
C18B C8B C9B N1B -175.1(3)
C7B C8B C9B N1B 4.8(4)
C18B C8B C9B C21B 2.4(5)
C7B C8B C9B C21B -177.6(3)
C1B N1B C9B C8B 14.5(5)
C1B N1B C9B C21B -163.5(3)
C6B C7B C10B C17B -127.5(3)
C8B C7B C10B C17B 108.0(3)
C6B C7B C10B C11B 52.7(4)
C8B C7B C10B C11B -71.8(3)
C17B C10B C11B C12B -177.8(3)
C7B C10B C11B C12B 1.9(5)
C17B C10B C11B C16B 0.7(3)
C7B C10B C11B C16B -179.5(3)
C16B C11B C12B C13B 1.2(4)
C10B C11B C12B C13B 179.7(3)
C11B C12B C13B C14B 0.8(5)
C11B C12B C13B Br1B 179.5(2)
C12B C13B C14B C15B -1.5(5)
Br1B C13B C14B C15B 179.8(2)
C13B C14B C15B C16B 0.0(5)
C17B N2B C16B C15B -178.7(3)
C17B N2B C16B C11B 0.4(3)
C14B C15B C16B N2B -179.0(3)
C14B C15B C16B C11B 2.0(4)
C12B C11B C16B N2B 178.1(2)
C10B C11B C16B N2B -0.7(3)
C12B C11B C16B C15B -2.7(4)
C10B C11B C16B C15B 178.5(3)
C11B C10B C17B N2B -0.5(3)
C7B C10B C17B N2B 179.7(2)
C16B N2B C17B C10B 0.1(3)
C19B O3B C18B O2B 1.6(4)
C19B O3B C18B C8B -178.7(3)
C9B C8B C18B O2B 170.5(3)
C7B C8B C18B O2B -9.5(4)
C9B C8B C18B O3B -9.3(4)
C7B C8B C18B O3B 170.7(2)
C18B O3B C19B C20B -176.5(3)
